data_1549128
loop_
_publ_author_name
'El-Hiti, Gamal A.'
'Abdel-Wahab, Bakr F.'
'Khidre, Rizk E.'
'Mostafa, Mohamed S.'
'Hegazy, Amany S.'
'Kariuki, Benson M.'

_publ_section_title
;
 4-(4-Bromophenyl)-2-(3-(4-chlorophenyl)-5-{3-[5-methyl-1-(4-methylphenyl)-1<i>H</i>-1,2,3-triazol-4-yl]-1-phenyl-1<i>H</i>-pyrazol-4-yl}-4,5-dihydro-1<i>H</i>-pyrazol-1-yl)-1,3-thiazole
;
_journal_coeditor_code SJ4169
_journal_issue 3
_journal_name_full IUCrData
_journal_page_first x180443
_journal_paper_doi 10.1107/S2414314618004431
_journal_volume 3
_journal_year 2018
_chemical_formula_iupac 'C37 H28 Br Cl N8 S'
_chemical_formula_moiety 'C37 H28 Br Cl N8 S'
_chemical_formula_sum 'C37 H28 Br Cl N8 S'
_chemical_formula_weight 732.09
_chemical_name_systematic
4-(4-Bromophenyl)-2-(3-(4-chlorophenyl)-5-{3-[5-methyl-1-(4-methylphenyl)-1<i>H</i>-1,2,3-triazol-4-yl]-1-phenyl-1<i>H</i>-pyrazol-4-yl}-4,5-dihydro-1<i>H</i>-pyrazol-1-yl)-1,3-thiazole
_space_group_crystal_system monoclinic
_space_group_IT_number 14
_space_group_name_Hall '-P 2yn'
_space_group_name_H-M_alt 'P 1 21/n 1'
_symmetry_space_group_name_Hall '-P 2yn'
_symmetry_space_group_name_H-M 'P 1 21/n 1'
_atom_sites_solution_hydrogens geom
_audit_creation_method SHELXL-2018/1
_cell_angle_alpha 90
_cell_angle_beta 90.181(3)
_cell_angle_gamma 90
_cell_formula_units_Z 4
_cell_length_a 10.4422(3)
_cell_length_b 13.3065(3)
_cell_length_c 24.0683(8)
_cell_measurement_reflns_used 9285
_cell_measurement_temperature 296(2)
_cell_measurement_theta_max 74.1960
_cell_measurement_theta_min 3.6470
_cell_volume 3344.25(17)
_computing_cell_refinement
;
CrysAlis PRO (Rigaku OD, 2015)
;
_computing_data_collection
;
CrysAlis PRO (Rigaku OD, 2015)
;
_computing_data_reduction
;
CrysAlis PRO (Rigaku OD, 2015)
;
_computing_molecular_graphics
;
ORTEP-3 for Windows (Farrugia, 2012)
;
_computing_publication_material
;
WinGX (Farrugia, 2012) and <i>CHEMDRAW Ultra</i> (Cambridge Soft,
2001)
;
_computing_structure_refinement
;
SHELXL2018 (Sheldrick, 2015)
;
_computing_structure_solution
;
SHELXS97 (Sheldrick, 2008)
;
_diffrn_ambient_temperature 296(2)
_diffrn_measured_fraction_theta_full 1.000
_diffrn_measured_fraction_theta_max 0.988
_diffrn_measurement_device_type 'Rigaku Oxford Diffraction SuperNova, Dual, Cu at zero, Atlas'
_diffrn_measurement_method '\w scans'
_diffrn_radiation_type CuK\a
_diffrn_radiation_wavelength 1.54184
_diffrn_reflns_av_R_equivalents 0.0340
_diffrn_reflns_limit_h_max 13
_diffrn_reflns_limit_h_min -9
_diffrn_reflns_limit_k_max 16
_diffrn_reflns_limit_k_min -16
_diffrn_reflns_limit_l_max 28
_diffrn_reflns_limit_l_min -29
_diffrn_reflns_number 23807
_diffrn_reflns_theta_full 67.684
_diffrn_reflns_theta_max 74.304
_diffrn_reflns_theta_min 3.673
_diffrn_standards_decay_% 0
_diffrn_standards_interval_count 0
_diffrn_standards_interval_time 0
_diffrn_standards_number 0
_exptl_absorpt_coefficient_mu 3.318
_exptl_absorpt_correction_T_max 0.992
_exptl_absorpt_correction_T_min 0.949
_exptl_absorpt_correction_type gaussian
_exptl_absorpt_process_details
;
(CrysAlis PRO; Rigaku OD, 2015)
;
_exptl_crystal_colour yellow
_exptl_crystal_density_diffrn 1.454
_exptl_crystal_description needle
_exptl_crystal_F_000 1496
_exptl_crystal_size_max 0.490
_exptl_crystal_size_mid 0.087
_exptl_crystal_size_min 0.050
_refine_diff_density_max 0.769
_refine_diff_density_min -1.037
_refine_ls_extinction_method none
_refine_ls_goodness_of_fit_ref 1.050
_refine_ls_hydrogen_treatment constr
_refine_ls_matrix_type full
_refine_ls_number_parameters 435
_refine_ls_number_reflns 6739
_refine_ls_number_restraints 0
_refine_ls_restrained_S_all 1.050
_refine_ls_R_factor_all 0.0575
_refine_ls_R_factor_gt 0.0472
_refine_ls_shift/su_max 0.000
_refine_ls_shift/su_mean 0.000
_refine_ls_structure_factor_coef Fsqd
_refine_ls_weighting_details 'w=1/[\s^2^(Fo^2^)+(0.0650P)^2^+1.9503P] where P=(Fo^2^+2Fc^2^)/3'
_refine_ls_weighting_scheme calc
_refine_ls_wR_factor_gt 0.1268
_refine_ls_wR_factor_ref 0.1376
_reflns_number_gt 5579
_reflns_number_total 6739
_reflns_threshold_expression 'I > 2\s(I)'
_cod_data_source_file sj4169sup1.cif
_cod_data_source_block I
_cod_database_code 1549128
_shelx_space_group_comment
;
The symmetry employed for this shelxl refinement is uniquely defined
by the following loop, which should always be used as a source of
symmetry information in preference to the above space-group names.
They are only intended as comments.
;
_shelx_estimated_absorpt_t_min 0.293
_shelx_estimated_absorpt_t_max 0.852

loop_
_space_group_symop_operation_xyz
'x, y, z'
'-x+1/2, y+1/2, -z+1/2'
'-x, -y, -z'
'x-1/2, -y-1/2, z-1/2'

loop_
_atom_site_type_symbol
_atom_site_label
_atom_site_fract_x
_atom_site_fract_y
_atom_site_fract_z
_atom_site_U_iso_or_equiv
_atom_site_adp_type
_atom_site_calc_flag
_atom_site_occupancy
C C1 0.2922(3) 1.1211(2) 0.21922(13) 0.0619(7) Uani d 1
C C2 0.3757(3) 1.1642(2) 0.18276(14) 0.0612(7) Uani d 1
H H2 0.369306 1.232184 0.174323 0.073 Uiso calc 1
C C3 0.4700(3) 1.1059(2) 0.15841(13) 0.0558(6) Uani d 1
H H3 0.526327 1.134866 0.133223 0.067 Uiso calc 1
C C4 0.4811(2) 1.00435(19) 0.17131(10) 0.0464(5) Uani d 1
C C5 0.3936(3) 0.9633(2) 0.20794(12) 0.0567(6) Uani d 1
H H5 0.399123 0.895383 0.216661 0.068 Uiso calc 1
C C6 0.2986(3) 1.0204(2) 0.23182(14) 0.0660(8) Uani d 1
H H6 0.239932 0.991458 0.256005 0.079 Uiso calc 1
C C7 0.5829(2) 0.94164(18) 0.14708(10) 0.0458(5) Uani d 1
C C8 0.6520(3) 0.9630(2) 0.10122(11) 0.0552(6) Uani d 1
H H8 0.641481 1.020598 0.079785 0.066 Uiso calc 1
C C9 0.7074(2) 0.80843(18) 0.14708(10) 0.0453(5) Uani d 1
C C10 0.8801(2) 0.58992(18) 0.15202(10) 0.0438(5) Uani d 1
C C11 0.8067(3) 0.56615(19) 0.20398(11) 0.0515(6) Uani d 1
H H11A 0.863850 0.556163 0.235335 0.062 Uiso calc 1
H H11B 0.754168 0.506626 0.199149 0.062 Uiso calc 1
C C12 0.7233(2) 0.66059(18) 0.21193(9) 0.0450(5) Uani d 1
H H12 0.632306 0.643696 0.208392 0.054 Uiso calc 1
C C13 0.9737(2) 0.52266(19) 0.12667(10) 0.0465(5) Uani d 1
C C14 1.0370(3) 0.5501(2) 0.07788(13) 0.0626(7) Uani d 1
H H14 1.020128 0.612167 0.061638 0.075 Uiso calc 1
C C15 1.1241(3) 0.4862(2) 0.05370(14) 0.0696(8) Uani d 1
H H15 1.165783 0.504754 0.021184 0.084 Uiso calc 1
C C16 1.1491(3) 0.3944(2) 0.07801(13) 0.0590(7) Uani d 1
C C17 1.0884(3) 0.3645(2) 0.12567(13) 0.0615(7) Uani d 1
H H17 1.105771 0.302244 0.141528 0.074 Uiso calc 1
C C18 1.0001(3) 0.4295(2) 0.14975(11) 0.0556(6) Uani d 1
H H18 0.957969 0.410073 0.181989 0.067 Uiso calc 1
C C19 0.7488(2) 0.71190(17) 0.26631(9) 0.0410(5) Uani d 1
C C20 0.8273(2) 0.79145(17) 0.27590(9) 0.0427(5) Uani d 1
H H20 0.872623 0.827373 0.249274 0.051 Uiso calc 1
C C21 0.7027(2) 0.68410(17) 0.31975(10) 0.0416(5) Uani d 1
C C22 0.8922(2) 0.88705(18) 0.36012(10) 0.0445(5) Uani d 1
C C23 0.9970(3) 0.9333(2) 0.33606(11) 0.0555(6) Uani d 1
H H23 1.027775 0.911261 0.301957 0.067 Uiso calc 1
C C24 1.0554(3) 1.0124(2) 0.36307(14) 0.0705(8) Uani d 1
H H24 1.125462 1.044056 0.346990 0.085 Uiso calc 1
C C25 1.0108(4) 1.0445(3) 0.41342(16) 0.0832(10) Uani d 1
H H25 1.050677 1.097814 0.431482 0.100 Uiso calc 1
C C26 0.9069(4) 0.9979(3) 0.43743(15) 0.0786(10) Uani d 1
H H26 0.876911 1.020124 0.471628 0.094 Uiso calc 1
C C27 0.8470(3) 0.9186(2) 0.41125(12) 0.0589(7) Uani d 1
H H27 0.777388 0.886771 0.427646 0.071 Uiso calc 1
C C28 0.6135(2) 0.60317(18) 0.33277(10) 0.0435(5) Uani d 1
C C29 0.5439(2) 0.58454(17) 0.38029(10) 0.0425(5) Uani d 1
C C30 0.5483(3) 0.6320(2) 0.43635(10) 0.0547(6) Uani d 1
H H30A 0.475266 0.674961 0.440903 0.082 Uiso calc 1
H H30B 0.625283 0.670933 0.439922 0.082 Uiso calc 1
H H30C 0.547254 0.580589 0.464343 0.082 Uiso calc 1
C C31 0.3757(2) 0.45259(18) 0.39841(10) 0.0441(5) Uani d 1
C C32 0.2830(2) 0.50835(18) 0.42458(10) 0.0474(5) Uani d 1
H H32 0.284781 0.578157 0.422796 0.057 Uiso calc 1
C C33 0.1872(2) 0.4598(2) 0.45361(11) 0.0493(5) Uani d 1
H H33 0.125172 0.497936 0.471547 0.059 Uiso calc 1
C C34 0.1808(2) 0.3566(2) 0.45674(11) 0.0500(6) Uani d 1
C C35 0.2747(3) 0.3022(2) 0.42921(14) 0.0627(7) Uani d 1
H H35 0.271692 0.232421 0.430176 0.075 Uiso calc 1
C C36 0.3726(3) 0.3487(2) 0.40040(14) 0.0604(7) Uani d 1
H H36 0.435162 0.310790 0.382691 0.072 Uiso calc 1
C C37 0.0747(3) 0.3056(2) 0.48799(15) 0.0703(8) Uani d 1
H H37A 0.007207 0.287989 0.462655 0.105 Uiso calc 1
H H37B 0.042087 0.350380 0.515841 0.105 Uiso calc 1
H H37C 0.107183 0.245922 0.505456 0.105 Uiso calc 1
N N1 0.6142(2) 0.85150(15) 0.17330(8) 0.0461(4) Uani d 1
N N2 0.7650(2) 0.72265(16) 0.16456(9) 0.0504(5) Uani d 1
N N3 0.8545(2) 0.67696(16) 0.13134(8) 0.0468(4) Uani d 1
N N4 0.8275(2) 0.80893(14) 0.33154(8) 0.0433(4) Uani d 1
N N5 0.75076(19) 0.74371(15) 0.35922(8) 0.0443(4) Uani d 1
N N6 0.5845(2) 0.53162(17) 0.29427(9) 0.0522(5) Uani d 1
N N7 0.4991(2) 0.47018(17) 0.31457(9) 0.0536(5) Uani d 1
N N8 0.47323(19) 0.50237(15) 0.36707(8) 0.0453(4) Uani d 1
Cl Cl1 0.17330(11) 1.19476(7) 0.25039(5) 0.0961(3) Uani d 1
S S1 0.76202(6) 0.86975(5) 0.08757(3) 0.05486(18) Uani d 1
Br Br1 1.26903(4) 0.30625(3) 0.04415(2) 0.08860(17) Uani d 1

loop_
_atom_site_aniso_label
_atom_site_aniso_U_11
_atom_site_aniso_U_22
_atom_site_aniso_U_33
_atom_site_aniso_U_12
_atom_site_aniso_U_13
_atom_site_aniso_U_23
C1 0.0619(16) 0.0500(15) 0.0737(18) 0.0087(12) 0.0066(14) -0.0036(13)
C2 0.0657(17) 0.0354(12) 0.083(2) 0.0016(12) 0.0036(14) 0.0015(12)
C3 0.0552(14) 0.0433(13) 0.0691(17) -0.0054(11) 0.0038(12) 0.0064(12)
C4 0.0452(12) 0.0429(12) 0.0510(13) -0.0020(10) -0.0021(10) 0.0009(10)
C5 0.0623(15) 0.0407(13) 0.0672(16) 0.0030(11) 0.0114(13) 0.0078(12)
C6 0.0705(18) 0.0552(16) 0.0724(18) 0.0061(14) 0.0232(15) 0.0111(14)
C7 0.0467(12) 0.0412(12) 0.0494(12) -0.0016(10) -0.0015(10) 0.0012(10)
C8 0.0568(14) 0.0532(15) 0.0556(14) 0.0047(12) 0.0062(11) 0.0125(12)
C9 0.0513(13) 0.0435(12) 0.0412(11) -0.0003(10) 0.0021(10) -0.0023(9)
C10 0.0475(12) 0.0399(12) 0.0440(12) -0.0023(9) 0.0046(9) -0.0036(9)
C11 0.0688(16) 0.0384(12) 0.0475(13) 0.0005(11) 0.0139(11) -0.0035(10)
C12 0.0523(13) 0.0412(12) 0.0416(12) -0.0014(10) 0.0083(10) -0.0024(9)
C13 0.0464(12) 0.0433(12) 0.0498(13) -0.0011(10) 0.0064(10) -0.0044(10)
C14 0.0671(17) 0.0491(15) 0.0716(18) 0.0078(13) 0.0241(14) 0.0082(13)
C15 0.0724(19) 0.0587(17) 0.078(2) 0.0071(14) 0.0353(16) 0.0085(15)
C16 0.0582(15) 0.0461(14) 0.0728(18) 0.0045(12) 0.0136(13) -0.0061(12)
C17 0.0785(19) 0.0419(13) 0.0642(17) 0.0072(13) 0.0113(14) 0.0009(12)
C18 0.0691(16) 0.0445(13) 0.0533(14) 0.0013(12) 0.0131(12) 0.0009(11)
C19 0.0461(11) 0.0360(11) 0.0411(11) 0.0010(9) 0.0078(9) -0.0024(9)
C20 0.0514(12) 0.0387(11) 0.0381(11) -0.0014(9) 0.0085(9) 0.0003(9)
C21 0.0447(11) 0.0369(11) 0.0433(11) 0.0009(9) 0.0101(9) -0.0012(9)
C22 0.0520(13) 0.0375(11) 0.0440(12) 0.0015(10) 0.0004(10) -0.0030(9)
C23 0.0664(16) 0.0481(14) 0.0520(14) -0.0115(12) 0.0054(12) -0.0008(11)
C24 0.081(2) 0.0608(18) 0.0693(19) -0.0235(16) 0.0040(15) -0.0008(14)
C25 0.094(2) 0.068(2) 0.087(2) -0.0258(19) -0.0005(19) -0.0274(18)
C26 0.083(2) 0.085(2) 0.0681(19) -0.0104(18) 0.0112(16) -0.0351(17)
C27 0.0592(15) 0.0628(17) 0.0547(15) -0.0047(13) 0.0075(12) -0.0134(13)
C28 0.0459(12) 0.0405(11) 0.0440(12) -0.0009(9) 0.0082(9) -0.0023(9)
C29 0.0428(11) 0.0400(11) 0.0449(12) -0.0015(9) 0.0069(9) 0.0000(9)
C30 0.0606(15) 0.0587(15) 0.0450(13) -0.0109(12) 0.0078(11) -0.0034(11)
C31 0.0434(12) 0.0421(12) 0.0468(12) -0.0043(9) 0.0063(9) 0.0002(10)
C32 0.0517(13) 0.0373(11) 0.0531(13) 0.0000(10) 0.0082(10) 0.0036(10)
C33 0.0466(12) 0.0479(13) 0.0534(13) 0.0023(10) 0.0112(10) -0.0006(10)
C34 0.0469(12) 0.0463(13) 0.0567(14) -0.0050(10) 0.0055(10) 0.0023(11)
C35 0.0606(16) 0.0371(13) 0.091(2) -0.0047(11) 0.0197(15) -0.0009(13)
C36 0.0554(15) 0.0417(13) 0.084(2) -0.0008(11) 0.0233(14) -0.0084(13)
C37 0.0640(18) 0.0562(17) 0.091(2) -0.0112(13) 0.0252(16) 0.0063(15)
N1 0.0499(11) 0.0430(10) 0.0455(10) 0.0022(9) 0.0051(8) 0.0028(8)
N2 0.0616(12) 0.0456(11) 0.0441(10) 0.0101(9) 0.0126(9) 0.0028(9)
N3 0.0491(11) 0.0475(11) 0.0440(10) 0.0032(9) 0.0098(8) 0.0001(8)
N4 0.0515(11) 0.0358(10) 0.0426(10) -0.0034(8) 0.0086(8) -0.0019(7)
N5 0.0495(10) 0.0406(10) 0.0429(10) -0.0037(8) 0.0103(8) -0.0016(8)
N6 0.0566(12) 0.0490(12) 0.0512(11) -0.0091(9) 0.0163(9) -0.0078(9)
N7 0.0583(12) 0.0495(12) 0.0531(12) -0.0103(10) 0.0159(10) -0.0101(9)
N8 0.0462(10) 0.0427(10) 0.0471(11) -0.0057(8) 0.0100(8) -0.0026(8)
Cl1 0.1044(7) 0.0663(5) 0.1178(8) 0.0307(5) 0.0396(6) 0.0029(5)
S1 0.0563(4) 0.0581(4) 0.0502(3) 0.0051(3) 0.0110(3) 0.0087(3)
Br1 0.0960(3) 0.0521(2) 0.1181(3) 0.01555(17) 0.0517(2) -0.00092(18)

loop_
_atom_type_symbol
_atom_type_description
_atom_type_scat_dispersion_real
_atom_type_scat_dispersion_imag
_atom_type_scat_source
C C 0.0181 0.0091 'International Tables Vol C Tables 4.2.6.8 and 6.1.1.4'
H H 0.0000 0.0000 'International Tables Vol C Tables 4.2.6.8 and 6.1.1.4'
N N 0.0311 0.0180 'International Tables Vol C Tables 4.2.6.8 and 6.1.1.4'
Cl Cl 0.3639 0.7018 'International Tables Vol C Tables 4.2.6.8 and 6.1.1.4'
S S 0.3331 0.5567 'International Tables Vol C Tables 4.2.6.8 and 6.1.1.4'
Br Br -0.6763 1.2805 'International Tables Vol C Tables 4.2.6.8 and 6.1.1.4'

loop_
_geom_angle_atom_site_label_1
_geom_angle_atom_site_label_2
_geom_angle_atom_site_label_3
_geom_angle
C2 C1 C6 121.3(3)
C2 C1 Cl1 119.7(2)
C6 C1 Cl1 119.0(2)
C1 C2 C3 119.6(3)
C1 C2 H2 120.2
C3 C2 H2 120.2
C2 C3 C4 120.6(3)
C2 C3 H3 119.7
C4 C3 H3 119.7
C5 C4 C3 118.1(2)
C5 C4 C7 120.5(2)
C3 C4 C7 121.4(2)
C6 C5 C4 121.8(3)
C6 C5 H5 119.1
C4 C5 H5 119.1
C1 C6 C5 118.7(3)
C1 C6 H6 120.6
C5 C6 H6 120.6
C8 C7 N1 115.2(2)
C8 C7 C4 126.3(2)
N1 C7 C4 118.5(2)
C7 C8 S1 111.2(2)
C7 C8 H8 124.4
S1 C8 H8 124.4
N1 C9 N2 123.7(2)
N1 C9 S1 116.16(18)
N2 C9 S1 120.11(19)
N3 C10 C13 121.8(2)
N3 C10 C11 113.9(2)
C13 C10 C11 124.2(2)
C10 C11 C12 102.8(2)
C10 C11 H11A 111.2
C12 C11 H11A 111.2
C10 C11 H11B 111.2
C12 C11 H11B 111.2
H11A C11 H11B 109.1
N2 C12 C19 111.6(2)
N2 C12 C11 101.09(18)
C19 C12 C11 112.4(2)
N2 C12 H12 110.5
C19 C12 H12 110.5
C11 C12 H12 110.5
C18 C13 C14 118.5(2)
C18 C13 C10 120.9(2)
C14 C13 C10 120.6(2)
C15 C14 C13 120.6(3)
C15 C14 H14 119.7
C13 C14 H14 119.7
C14 C15 C16 119.5(3)
C14 C15 H15 120.2
C16 C15 H15 120.2
C17 C16 C15 121.6(3)
C17 C16 Br1 119.1(2)
C15 C16 Br1 119.2(2)
C16 C17 C18 118.4(3)
C16 C17 H17 120.8
C18 C17 H17 120.8
C13 C18 C17 121.4(3)
C13 C18 H18 119.3
C17 C18 H18 119.3
C20 C19 C21 104.8(2)
C20 C19 C12 127.5(2)
C21 C19 C12 127.6(2)
C19 C20 N4 107.4(2)
C19 C20 H20 126.3
N4 C20 H20 126.3
N5 C21 C19 111.2(2)
N5 C21 C28 121.7(2)
C19 C21 C28 127.2(2)
C27 C22 C23 120.6(2)
C27 C22 N4 119.4(2)
C23 C22 N4 120.0(2)
C24 C23 C22 119.4(3)
C24 C23 H23 120.3
C22 C23 H23 120.3
C25 C24 C23 120.3(3)
C25 C24 H24 119.8
C23 C24 H24 119.8
C24 C25 C26 120.1(3)
C24 C25 H25 120.0
C26 C25 H25 120.0
C27 C26 C25 120.6(3)
C27 C26 H26 119.7
C25 C26 H26 119.7
C26 C27 C22 118.9(3)
C26 C27 H27 120.6
C22 C27 H27 120.6
N6 C28 C29 108.8(2)
N6 C28 C21 120.7(2)
C29 C28 C21 130.5(2)
N8 C29 C28 103.8(2)
N8 C29 C30 124.7(2)
C28 C29 C30 131.3(2)
C29 C30 H30A 109.5
C29 C30 H30B 109.5
H30A C30 H30B 109.5
C29 C30 H30C 109.5
H30A C30 H30C 109.5
H30B C30 H30C 109.5
C32 C31 C36 120.5(2)
C32 C31 N8 119.7(2)
C36 C31 N8 119.8(2)
C31 C32 C33 119.4(2)
C31 C32 H32 120.3
C33 C32 H32 120.3
C34 C33 C32 121.9(2)
C34 C33 H33 119.0
C32 C33 H33 119.0
C33 C34 C35 117.3(2)
C33 C34 C37 120.9(2)
C35 C34 C37 121.8(2)
C36 C35 C34 122.1(2)
C36 C35 H35 119.0
C34 C35 H35 119.0
C35 C36 C31 118.8(2)
C35 C36 H36 120.6
C31 C36 H36 120.6
C34 C37 H37A 109.5
C34 C37 H37B 109.5
H37A C37 H37B 109.5
C34 C37 H37C 109.5
H37A C37 H37C 109.5
H37B C37 H37C 109.5
C9 N1 C7 109.6(2)
C9 N2 N3 119.6(2)
C9 N2 C12 125.4(2)
N3 N2 C12 113.92(19)
C10 N3 N2 108.3(2)
N5 N4 C20 112.04(19)
N5 N4 C22 120.81(19)
C20 N4 C22 127.1(2)
C21 N5 N4 104.58(18)
N7 N6 C28 109.5(2)
N6 N7 N8 106.73(19)
C29 N8 N7 111.21(19)
C29 N8 C31 129.6(2)
N7 N8 C31 119.12(19)
C8 S1 C9 87.72(12)

loop_
_geom_bond_atom_site_label_1
_geom_bond_atom_site_label_2
_geom_bond_distance
C1 C2 1.365(4)
C1 C6 1.376(4)
C1 Cl1 1.752(3)
C2 C3 1.385(4)
C2 H2 0.9300
C3 C4 1.391(4)
C3 H3 0.9300
C4 C5 1.384(4)
C4 C7 1.474(3)
C5 C6 1.376(4)
C5 H5 0.9300
C6 H6 0.9300
C7 C8 1.350(4)
C7 N1 1.394(3)
C8 S1 1.724(3)
C8 H8 0.9300
C9 N1 1.295(3)
C9 N2 1.357(3)
C9 S1 1.746(2)
C10 N3 1.288(3)
C10 C13 1.460(3)
C10 C11 1.503(3)
C11 C12 1.541(3)
C11 H11A 0.9700
C11 H11B 0.9700
C12 N2 1.475(3)
C12 C19 1.499(3)
C12 H12 0.9800
C13 C18 1.385(4)
C13 C14 1.398(4)
C14 C15 1.376(4)
C14 H14 0.9300
C15 C16 1.379(4)
C15 H15 0.9300
C16 C17 1.371(4)
C16 Br1 1.902(3)
C17 C18 1.392(4)
C17 H17 0.9300
C18 H18 0.9300
C19 C20 1.358(3)
C19 C21 1.424(3)
C20 N4 1.359(3)
C20 H20 0.9300
C21 N5 1.334(3)
C21 C28 1.459(3)
C22 C27 1.384(4)
C22 C23 1.385(4)
C22 N4 1.417(3)
C23 C24 1.377(4)
C23 H23 0.9300
C24 C25 1.368(5)
C24 H24 0.9300
C25 C26 1.379(5)
C25 H25 0.9300
C26 C27 1.378(4)
C26 H26 0.9300
C27 H27 0.9300
C28 N6 1.362(3)
C28 C29 1.380(3)
C29 N8 1.356(3)
C29 C30 1.490(3)
C30 H30A 0.9600
C30 H30B 0.9600
C30 H30C 0.9600
C31 C32 1.374(3)
C31 C36 1.384(4)
C31 N8 1.431(3)
C32 C33 1.383(3)
C32 H32 0.9300
C33 C34 1.376(4)
C33 H33 0.9300
C34 C35 1.389(4)
C34 C37 1.502(4)
C35 C36 1.383(4)
C35 H35 0.9300
C36 H36 0.9300
C37 H37A 0.9600
C37 H37B 0.9600
C37 H37C 0.9600
N2 N3 1.374(3)
N4 N5 1.357(3)
N6 N7 1.306(3)
N7 N8 1.362(3)

loop_
_geom_hbond_atom_site_label_D
_geom_hbond_atom_site_label_H
_geom_hbond_atom_site_label_A
_geom_hbond_site_symmetry_A
_geom_hbond_distance_DH
_geom_hbond_distance_HA
_geom_hbond_distance_DA
_geom_hbond_angle_DHA
_geom_hbond_publ_flag
C5 H5 Cl1 2_545 0.93 2.89 3.778(3) 160.9 yes

_cod_database_fobs_code 1549128
